data_7051974
loop_
_publ_author_name
'Sanz, Dionisia'
'Claramunt, Rosa M.'
'Alkorta, Ibon'
'Elguero, Jos\'e'
'Thiel, Werner R.'
'R\"uffer, Tobias'

_publ_section_title
;
 A theoretical and experimental NMR study of the tautomerism of two
 phenylene-bis-C-substituted pyrazoles
;
_journal_issue 12
_journal_name_full 'New Journal of Chemistry'
_journal_page_first 2225
_journal_paper_doi 10.1039/b803855d
_journal_volume 32
_journal_year 2008
_chemical_formula_sum 'C40 H40 N12 O'
_chemical_formula_weight 704.84
_chemical_name_systematic
;
?
;
_space_group_IT_number 14
_symmetry_cell_setting monoclinic
_symmetry_space_group_name_Hall '-P 2yn'
_symmetry_space_group_name_H-M 'P 1 21/n 1'
_atom_sites_solution_hydrogens geom
_atom_sites_solution_primary direct
_atom_sites_solution_secondary difmap
_audit_creation_method SHELXL-97
_cell_angle_alpha 90.00
_cell_angle_beta 106.190(2)
_cell_angle_gamma 90.00
_cell_formula_units_Z 4
_cell_length_a 15.3449(19)
_cell_length_b 9.6588(12)
_cell_length_c 26.538(3)
_cell_measurement_temperature 173(2)
_cell_volume 3777.3(8)
_computing_cell_refinement SAINT
_computing_data_collection SMART
_computing_data_reduction XPREP
_computing_structure_refinement 'SHELXL-97 (Sheldrick, 1997)'
_computing_structure_solution 'SHELXS-97 (Sheldrick, 1997)'
_diffrn_ambient_temperature 173(2)
_diffrn_measured_fraction_theta_full 0.914
_diffrn_measured_fraction_theta_max 0.914
_diffrn_measurement_device_type 'Bruker SMART CCD'
_diffrn_radiation_monochromator graphite
_diffrn_radiation_source 'fine-focus sealed tube'
_diffrn_radiation_type MoK\a
_diffrn_radiation_wavelength 0.71073
_diffrn_reflns_av_R_equivalents 0.1093
_diffrn_reflns_av_sigmaI/netI 0.2019
_diffrn_reflns_limit_h_max 16
_diffrn_reflns_limit_h_min -18
_diffrn_reflns_limit_k_max 11
_diffrn_reflns_limit_k_min -8
_diffrn_reflns_limit_l_max 32
_diffrn_reflns_limit_l_min -5
_diffrn_reflns_number 13355
_diffrn_reflns_theta_full 26.02
_diffrn_reflns_theta_max 26.02
_diffrn_reflns_theta_min 1.60
_exptl_absorpt_coefficient_mu 0.080
_exptl_absorpt_correction_T_max 0.9952
_exptl_absorpt_correction_T_min 0.9317
_exptl_absorpt_correction_type empirical
_exptl_crystal_colour colorless
_exptl_crystal_density_diffrn 1.239
_exptl_crystal_density_method 'not measured'
_exptl_crystal_description needle
_exptl_crystal_F_000 1488
_exptl_crystal_size_max 0.90
_exptl_crystal_size_mid 0.10
_exptl_crystal_size_min 0.06
_refine_diff_density_max 0.261
_refine_diff_density_min -0.186
_refine_diff_density_rms 0.042
_refine_ls_extinction_coef 0.0041(5)
_refine_ls_extinction_expression Fc^*^=kFc[1+0.001xFc^2^\l^3^/sin(2\q)]^-1/4^
_refine_ls_extinction_method SHELXL
_refine_ls_goodness_of_fit_ref 0.801
_refine_ls_hydrogen_treatment constr
_refine_ls_matrix_type full
_refine_ls_number_parameters 527
_refine_ls_number_reflns 6804
_refine_ls_number_restraints 218
_refine_ls_restrained_S_all 0.795
_refine_ls_R_factor_all 0.2399
_refine_ls_R_factor_gt 0.0666
_refine_ls_shift/su_max 0.004
_refine_ls_shift/su_mean 0.000
_refine_ls_structure_factor_coef Fsqd
_refine_ls_weighting_details 'calc w=1/[\s^2^(Fo^2^)+(0.0526P)^2^+0.0000P] where P=(Fo^2^+2Fc^2^)/3'
_refine_ls_weighting_scheme calc
_refine_ls_wR_factor_gt 0.1120
_refine_ls_wR_factor_ref 0.1440
_reflns_number_gt 2313
_reflns_number_total 6804
_reflns_threshold_expression >2sigma(I)
_cod_data_source_file b803855d.txt
_cod_data_source_block ii229a
_cod_original_sg_symbol_H-M P2(1)/n
_cod_database_code 7051974

loop_
_symmetry_equiv_pos_as_xyz
'x, y, z'
'-x+1/2, y+1/2, -z+1/2'
'-x, -y, -z'
'x-1/2, -y-1/2, z-1/2'

loop_
_atom_site_label
_atom_site_type_symbol
_atom_site_fract_x
_atom_site_fract_y
_atom_site_fract_z
_atom_site_U_iso_or_equiv
_atom_site_adp_type
_atom_site_occupancy
_atom_site_symmetry_multiplicity
_atom_site_calc_flag
_atom_site_refinement_flags
_atom_site_disorder_assembly
_atom_site_disorder_group
N1 N 0.4842(2) 0.9144(4) 0.23583(12) 0.0559(10) Uani 1 1 d U . .
N2 N 0.4055(2) 0.9477(4) 0.19943(13) 0.0582(10) Uani 1 1 d U . .
H2N H 0.3842 1.0326 0.1934 0.070 Uiso 1 1 calc R . .
N3 N 0.5881(2) 0.2644(4) 0.26803(13) 0.0551(10) Uani 1 1 d . . .
N4 N 0.6209(2) 0.1345(4) 0.26636(13) 0.0624(11) Uani 1 1 d . . .
H4N H 0.5865 0.0615 0.2554 0.075 Uiso 1 1 calc R . .
C1 C 0.3640(3) 0.8351(5) 0.17375(16) 0.0622(13) Uani 1 1 d U . .
H1 H 0.3085 0.8336 0.1466 0.075 Uiso 1 1 calc R . .
C2 C 0.4168(3) 0.7232(5) 0.19407(16) 0.0572(12) Uani 1 1 d . . .
H2 H 0.4052 0.6290 0.1843 0.069 Uiso 1 1 calc R . .
C3 C 0.4917(3) 0.7768(5) 0.23238(15) 0.0510(12) Uani 1 1 d U . .
C4 C 0.7117(3) 0.1301(6) 0.28332(18) 0.0794(16) Uani 1 1 d . . .
H4 H 0.7488 0.0506 0.2850 0.095 Uiso 1 1 calc R . .
C5 C 0.7408(3) 0.2618(6) 0.29786(17) 0.0745(15) Uani 1 1 d . . .
H5 H 0.8016 0.2923 0.3121 0.089 Uiso 1 1 calc R . .
C6 C 0.6621(3) 0.3417(5) 0.28723(15) 0.0534(12) Uani 1 1 d . . .
C7 C 0.5680(3) 0.7029(5) 0.26843(15) 0.0533(12) Uani 1 1 d . . .
C8 C 0.5794(3) 0.5629(5) 0.26271(15) 0.0511(12) Uani 1 1 d . . .
H8 H 0.5360 0.5146 0.2359 0.061 Uiso 1 1 calc R . .
C9 C 0.6522(3) 0.4890(5) 0.29471(15) 0.0543(12) Uani 1 1 d . . .
C10 C 0.7155(3) 0.5638(6) 0.33343(17) 0.0631(13) Uani 1 1 d . . .
H10 H 0.7668 0.5177 0.3553 0.076 Uiso 1 1 calc R . .
C11 C 0.7042(3) 0.7020(6) 0.34006(16) 0.0686(14) Uani 1 1 d . . .
H11 H 0.7471 0.7505 0.3670 0.082 Uiso 1 1 calc R . .
C12 C 0.6309(3) 0.7728(5) 0.30793(16) 0.0587(12) Uani 1 1 d . . .
H12 H 0.6238 0.8690 0.3130 0.070 Uiso 1 1 calc R . .
N5 N 0.4027(2) 0.9566(4) -0.05007(11) 0.0473(9) Uani 1 1 d U . .
N6 N 0.4261(2) 1.0882(4) -0.05637(12) 0.0552(10) Uani 1 1 d U . .
H6N H 0.4078 1.1605 -0.0419 0.066 Uiso 1 1 calc R . .
N7 N 0.3546(2) 0.3059(4) -0.00308(13) 0.0536(10) Uani 1 1 d . . .
N8 N 0.3265(2) 0.2702(4) 0.03937(14) 0.0591(10) Uani 1 1 d . . .
H8N H 0.3176 0.1848 0.0483 0.071 Uiso 1 1 calc R . .
C13 C 0.4810(3) 1.0944(5) -0.08767(16) 0.0598(13) Uani 1 1 d . . .
H13 H 0.5058 1.1761 -0.0981 0.072 Uiso 1 1 calc R . .
C14 C 0.4948(3) 0.9623(5) -0.10185(16) 0.0577(13) Uani 1 1 d . . .
H14 H 0.5310 0.9335 -0.1237 0.069 Uiso 1 1 calc R . .
C15 C 0.4448(2) 0.8787(4) -0.07757(14) 0.0435(10) Uani 1 1 d . . .
C16 C 0.3145(3) 0.3829(5) 0.06558(18) 0.0656(13) Uani 1 1 d . . .
H16 H 0.2950 0.3838 0.0966 0.079 Uiso 1 1 calc R . .
C17 C 0.3348(3) 0.4972(4) 0.04045(16) 0.0593(13) Uani 1 1 d . . .
H17 H 0.3324 0.5915 0.0501 0.071 Uiso 1 1 calc R . .
C18 C 0.3597(2) 0.4448(5) -0.00245(15) 0.0470(11) Uani 1 1 d . . .
C19 C 0.4312(2) 0.7291(4) -0.08021(14) 0.0428(11) Uani 1 1 d . . .
C20 C 0.4065(2) 0.6587(5) -0.04049(14) 0.0451(11) Uani 1 1 d . . .
H20 H 0.4035 0.7077 -0.0100 0.054 Uiso 1 1 calc R . .
C21 C 0.3860(2) 0.5177(5) -0.04451(14) 0.0454(11) Uani 1 1 d . . .
C22 C 0.3915(3) 0.4477(4) -0.08887(15) 0.0576(12) Uani 1 1 d . . .
H22 H 0.3770 0.3520 -0.0925 0.069 Uiso 1 1 calc R . .
C23 C 0.4178(3) 0.5153(5) -0.12810(16) 0.0612(13) Uani 1 1 d . . .
H23 H 0.4219 0.4658 -0.1583 0.073 Uiso 1 1 calc R . .
C24 C 0.4382(3) 0.6546(5) -0.12351(16) 0.0563(12) Uani 1 1 d . . .
H24 H 0.4573 0.7000 -0.1504 0.068 Uiso 1 1 calc R . .
N9 N 0.2523(2) 0.9936(4) 0.03409(12) 0.0543(10) Uani 1 1 d . . .
N10 N 0.2598(2) 0.9003(4) -0.00243(13) 0.0558(10) Uani 1 1 d . . .
H10N H 0.3042 0.8993 -0.0174 0.067 Uiso 1 1 calc R . .
N11 N 0.3485(2) 1.2288(4) 0.20817(13) 0.0548(10) Uani 1 1 d . . .
N12 N 0.3977(2) 1.3118(4) 0.24618(14) 0.0659(11) Uani 1 1 d . . .
H12N H 0.4569 1.3050 0.2595 0.079 Uiso 1 1 calc R . .
C25 C 0.1914(3) 0.8100(4) -0.01294(16) 0.0622(13) Uani 1 1 d . . .
H25 H 0.1825 0.7357 -0.0373 0.075 Uiso 1 1 calc R . .
C26 C 0.1361(3) 0.8442(5) 0.01784(17) 0.0625(13) Uani 1 1 d . . .
H26 H 0.0820 0.7989 0.0194 0.075 Uiso 1 1 calc R . .
C27 C 0.1760(2) 0.9579(5) 0.04582(15) 0.0505(12) Uani 1 1 d . . .
C28 C 0.3462(3) 1.4061(6) 0.26154(19) 0.0864(17) Uani 1 1 d . . .
H28 H 0.3660 1.4746 0.2879 0.104 Uiso 1 1 calc R . .
C29 C 0.2581(3) 1.3830(6) 0.23092(18) 0.0838(17) Uani 1 1 d . . .
H29 H 0.2055 1.4336 0.2319 0.101 Uiso 1 1 calc R . .
C30 C 0.2619(3) 1.2721(5) 0.19886(16) 0.0603(13) Uani 1 1 d U . .
C31 C 0.1482(3) 1.0414(4) 0.08532(15) 0.0523(12) Uani 1 1 d U . .
C32 C 0.2124(3) 1.1169(4) 0.12171(15) 0.0547(12) Uani 1 1 d U . .
H32 H 0.2739 1.1121 0.1210 0.066 Uiso 1 1 calc R . .
C33 C 0.1905(2) 1.1998(5) 0.15937(14) 0.0547(12) Uani 1 1 d U . .
C34 C 0.0985(3) 1.2105(5) 0.15760(16) 0.0673(14) Uani 1 1 d . . .
H34 H 0.0807 1.2697 0.1816 0.081 Uiso 1 1 calc R . .
C35 C 0.0342(3) 1.1363(5) 0.12164(17) 0.0735(15) Uani 1 1 d . . .
H35 H -0.0276 1.1430 0.1215 0.088 Uiso 1 1 calc R . .
C36 C 0.0576(3) 1.0521(5) 0.08558(16) 0.0679(14) Uani 1 1 d . . .
H36 H 0.0121 1.0013 0.0609 0.081 Uiso 1 1 calc R . .
O1 O -0.0039(8) 0.6801(12) 0.0950(5) 0.134(4) Uani 0.548(6) 1 d PDU A 1
C37 C -0.0959(10) 0.673(2) 0.0963(6) 0.124(5) Uani 0.548(6) 1 d PDU A 1
H37A H -0.1271 0.5988 0.0721 0.149 Uiso 0.548(6) 1 calc PR A 1
H37B H -0.0974 0.6475 0.1321 0.149 Uiso 0.548(6) 1 calc PR A 1
C38 C -0.1433(18) 0.798(3) 0.0819(13) 0.113(6) Uani 0.548(6) 1 d PDU A 1
H38A H -0.2059 0.7863 0.0835 0.170 Uiso 0.548(6) 1 calc PR A 1
H38B H -0.1434 0.8223 0.0461 0.170 Uiso 0.548(6) 1 calc PR A 1
H38C H -0.1136 0.8711 0.1061 0.170 Uiso 0.548(6) 1 calc PR A 1
C39 C 0.0517(9) 0.5805(15) 0.1225(6) 0.166(6) Uani 0.548(6) 1 d PDU A 1
H39A H 0.0308 0.4893 0.1067 0.199 Uiso 0.548(6) 1 calc PR A 1
H39B H 0.0470 0.5799 0.1589 0.199 Uiso 0.548(6) 1 calc PR A 1
C40 C 0.1443(7) 0.5986(13) 0.1237(6) 0.166(7) Uani 0.548(6) 1 d PDU A 1
H40A H 0.1499 0.5967 0.0878 0.248 Uiso 0.548(6) 1 calc PR A 1
H40B H 0.1807 0.5237 0.1441 0.248 Uiso 0.548(6) 1 calc PR A 1
H40C H 0.1661 0.6878 0.1400 0.248 Uiso 0.548(6) 1 calc PR A 1
O1' O -0.0281(8) 0.6316(16) 0.0651(5) 0.113(4) Uani 0.452(6) 1 d PDU A 2
C37' C -0.1156(12) 0.659(3) 0.0710(10) 0.152(7) Uani 0.452(6) 1 d PDU A 2
H37C H -0.1627 0.6244 0.0400 0.182 Uiso 0.452(6) 1 calc PR A 2
H37D H -0.1230 0.6113 0.1025 0.182 Uiso 0.452(6) 1 calc PR A 2
C38' C -0.127(2) 0.801(3) 0.0760(18) 0.130(10) Uani 0.452(6) 1 d PDU A 2
H38D H -0.1848 0.8194 0.0832 0.195 Uiso 0.452(6) 1 calc PR A 2
H38E H -0.1253 0.8478 0.0434 0.195 Uiso 0.452(6) 1 calc PR A 2
H38F H -0.0771 0.8370 0.1050 0.195 Uiso 0.452(6) 1 calc PR A 2
C39' C -0.0137(11) 0.4997(17) 0.0522(10) 0.184(8) Uani 0.452(6) 1 d PDU A 2
H39C H -0.0585 0.4777 0.0184 0.221 Uiso 0.452(6) 1 calc PR A 2
H39D H -0.0261 0.4375 0.0790 0.221 Uiso 0.452(6) 1 calc PR A 2
C40' C 0.0747(9) 0.4676(15) 0.0474(8) 0.167(9) Uani 0.452(6) 1 d PDU A 2
H40D H 0.0804 0.3672 0.0440 0.251 Uiso 0.452(6) 1 calc PR A 2
H40E H 0.1208 0.5001 0.0787 0.251 Uiso 0.452(6) 1 calc PR A 2
H40F H 0.0835 0.5136 0.0163 0.251 Uiso 0.452(6) 1 calc PR A 2

loop_
_atom_site_aniso_label
_atom_site_aniso_U_11
_atom_site_aniso_U_22
_atom_site_aniso_U_33
_atom_site_aniso_U_23
_atom_site_aniso_U_13
_atom_site_aniso_U_12
N1 0.039(2) 0.098(3) 0.0306(19) -0.004(2) 0.0101(17) 0.005(2)
N2 0.042(2) 0.092(3) 0.044(2) 0.008(2) 0.0173(18) 0.004(2)
N3 0.043(2) 0.077(3) 0.0411(19) -0.014(2) 0.0056(18) -0.003(2)
N4 0.052(2) 0.080(3) 0.053(2) -0.020(2) 0.010(2) -0.002(2)
C1 0.047(3) 0.090(4) 0.043(3) -0.002(3) 0.002(2) -0.014(3)
C2 0.044(3) 0.077(4) 0.043(3) -0.003(3) 0.000(2) -0.002(3)
C3 0.050(3) 0.076(4) 0.033(2) -0.013(3) 0.021(2) -0.005(3)
C4 0.049(3) 0.116(5) 0.074(3) -0.039(4) 0.019(3) 0.004(3)
C5 0.036(3) 0.112(5) 0.068(3) -0.035(3) 0.004(3) 0.002(3)
C6 0.038(3) 0.077(4) 0.041(2) -0.017(3) 0.006(2) -0.001(3)
C7 0.037(2) 0.089(4) 0.033(2) -0.011(3) 0.008(2) 0.001(3)
C8 0.039(3) 0.078(4) 0.037(2) -0.011(3) 0.011(2) -0.003(3)
C9 0.040(3) 0.090(4) 0.033(2) -0.016(3) 0.008(2) -0.009(3)
C10 0.038(3) 0.093(4) 0.049(3) -0.020(3) -0.002(2) 0.002(3)
C11 0.040(3) 0.111(5) 0.042(3) -0.021(3) -0.010(2) 0.001(3)
C12 0.052(3) 0.080(4) 0.040(2) -0.018(3) 0.005(2) 0.001(3)
N5 0.050(2) 0.057(3) 0.0330(19) 0.0119(18) 0.0080(17) -0.0097(19)
N6 0.048(2) 0.071(3) 0.047(2) 0.011(2) 0.0136(18) -0.005(2)
N7 0.043(2) 0.068(3) 0.052(2) 0.025(2) 0.0173(18) -0.006(2)
N8 0.051(2) 0.064(3) 0.066(3) 0.025(2) 0.021(2) -0.008(2)
C13 0.046(3) 0.077(4) 0.059(3) 0.028(3) 0.020(2) -0.002(3)
C14 0.044(3) 0.081(4) 0.055(3) 0.019(3) 0.024(2) 0.001(3)
C15 0.037(2) 0.060(3) 0.032(2) 0.016(2) 0.0080(19) 0.000(2)
C16 0.073(3) 0.072(4) 0.061(3) 0.008(3) 0.034(3) -0.006(3)
C17 0.072(3) 0.059(3) 0.051(3) 0.007(3) 0.024(3) -0.013(2)
C18 0.039(2) 0.058(3) 0.043(2) 0.014(2) 0.011(2) -0.005(2)
C19 0.030(2) 0.066(3) 0.031(2) 0.016(2) 0.0068(18) 0.001(2)
C20 0.027(2) 0.073(3) 0.031(2) 0.006(2) 0.0015(18) -0.009(2)
C21 0.037(2) 0.064(3) 0.034(2) 0.007(2) 0.009(2) -0.005(2)
C22 0.065(3) 0.065(3) 0.046(3) 0.013(2) 0.021(2) -0.002(2)
C23 0.071(3) 0.069(4) 0.049(3) 0.007(3) 0.027(3) 0.001(3)
C24 0.048(3) 0.081(4) 0.043(3) 0.019(3) 0.018(2) 0.002(3)
N9 0.046(2) 0.082(3) 0.0393(19) 0.010(2) 0.0182(18) -0.0010(19)
N10 0.042(2) 0.083(3) 0.045(2) 0.016(2) 0.0153(18) -0.014(2)
N11 0.042(2) 0.084(3) 0.0358(19) -0.003(2) 0.0052(17) -0.006(2)
N12 0.039(2) 0.106(3) 0.053(2) -0.014(2) 0.014(2) -0.007(2)
C25 0.048(3) 0.082(4) 0.051(3) 0.005(3) 0.005(2) -0.023(3)
C26 0.044(3) 0.089(4) 0.052(3) 0.017(3) 0.009(2) -0.026(3)
C27 0.029(2) 0.084(4) 0.036(2) 0.015(3) 0.004(2) -0.010(2)
C28 0.052(3) 0.141(5) 0.068(3) -0.032(3) 0.021(3) -0.002(3)
C29 0.052(3) 0.143(5) 0.059(3) -0.013(4) 0.022(3) 0.012(3)
C30 0.048(3) 0.101(4) 0.039(2) 0.010(3) 0.023(2) 0.008(3)
C31 0.033(2) 0.087(3) 0.033(2) 0.015(2) 0.002(2) -0.019(2)
C32 0.035(2) 0.093(4) 0.040(2) 0.018(2) 0.016(2) -0.001(2)
C33 0.036(2) 0.097(4) 0.031(2) 0.016(2) 0.010(2) -0.002(2)
C34 0.038(3) 0.128(4) 0.038(2) 0.016(3) 0.016(2) -0.001(3)
C35 0.034(2) 0.141(5) 0.045(3) 0.020(3) 0.010(2) -0.005(3)
C36 0.032(2) 0.130(4) 0.039(2) 0.015(3) 0.007(2) -0.018(3)
O1 0.098(7) 0.164(10) 0.143(10) 0.079(7) 0.039(7) 0.001(6)
C37 0.113(9) 0.190(13) 0.084(9) 0.021(10) 0.052(9) -0.005(9)
C38 0.071(9) 0.201(14) 0.067(9) 0.018(11) 0.016(10) -0.031(7)
C39 0.135(9) 0.205(15) 0.155(13) 0.091(11) 0.038(11) 0.025(9)
C40 0.104(7) 0.196(14) 0.180(14) 0.127(12) 0.013(10) 0.013(9)
O1' 0.070(6) 0.161(10) 0.109(9) -0.014(8) 0.025(6) -0.011(7)
C37' 0.067(9) 0.184(12) 0.191(19) -0.015(16) 0.014(11) 0.004(11)
C38' 0.084(16) 0.181(13) 0.14(2) 0.022(16) 0.058(13) -0.005(12)
C39' 0.100(11) 0.180(14) 0.27(2) -0.029(16) 0.041(13) 0.012(12)
C40' 0.119(12) 0.160(13) 0.26(2) 0.083(15) 0.123(16) 0.029(10)

loop_
_atom_type_symbol
_atom_type_description
_atom_type_scat_dispersion_real
_atom_type_scat_dispersion_imag
_atom_type_scat_source
C C 0.0033 0.0016 'International Tables Vol C Tables 4.2.6.8 and 6.1.1.4'
H H 0.0000 0.0000 'International Tables Vol C Tables 4.2.6.8 and 6.1.1.4'
N N 0.0061 0.0033 'International Tables Vol C Tables 4.2.6.8 and 6.1.1.4'
O O 0.0106 0.0060 'International Tables Vol C Tables 4.2.6.8 and 6.1.1.4'

loop_
_geom_angle_atom_site_label_1
_geom_angle_atom_site_label_2
_geom_angle_atom_site_label_3
_geom_angle
_geom_angle_site_symmetry_1
_geom_angle_site_symmetry_3
_geom_angle_publ_flag
C3 N1 N2 105.2(4) . . ?
C1 N2 N1 111.7(4) . . ?
C1 N2 H2N 124.1 . . ?
N1 N2 H2N 124.1 . . ?
C6 N3 N4 104.3(3) . . ?
C4 N4 N3 112.2(4) . . ?
C4 N4 H4N 123.9 . . ?
N3 N4 H4N 123.9 . . ?
N2 C1 C2 107.1(4) . . ?
N2 C1 H1 126.4 . . ?
C2 C1 H1 126.4 . . ?
C1 C2 C3 105.7(4) . . ?
C1 C2 H2 127.2 . . ?
C3 C2 H2 127.2 . . ?
N1 C3 C2 110.3(4) . . ?
N1 C3 C7 120.3(4) . . ?
C2 C3 C7 129.3(5) . . ?
N4 C4 C5 107.0(4) . . ?
N4 C4 H4 126.5 . . ?
C5 C4 H4 126.5 . . ?
C4 C5 C6 105.1(4) . . ?
C4 C5 H5 127.5 . . ?
C6 C5 H5 127.5 . . ?
N3 C6 C5 111.4(4) . . ?
N3 C6 C9 119.4(4) . . ?
C5 C6 C9 129.2(4) . . ?
C8 C7 C12 118.6(4) . . ?
C8 C7 C3 120.4(4) . . ?
C12 C7 C3 121.0(5) . . ?
C7 C8 C9 122.6(4) . . ?
C7 C8 H8 118.7 . . ?
C9 C8 H8 118.7 . . ?
C8 C9 C10 117.1(4) . . ?
C8 C9 C6 120.9(4) . . ?
C10 C9 C6 121.9(5) . . ?
C11 C10 C9 120.8(5) . . ?
C11 C10 H10 119.6 . . ?
C9 C10 H10 119.6 . . ?
C10 C11 C12 120.9(4) . . ?
C10 C11 H11 119.6 . . ?
C12 C11 H11 119.6 . . ?
C7 C12 C11 119.9(4) . . ?
C7 C12 H12 120.0 . . ?
C11 C12 H12 120.0 . . ?
C15 N5 N6 106.2(3) . . ?
C13 N6 N5 110.9(3) . . ?
C13 N6 H6N 124.6 . . ?
N5 N6 H6N 124.6 . . ?
C18 N7 N8 105.9(3) . . ?
C16 N8 N7 110.4(3) . . ?
C16 N8 H8N 124.8 . . ?
N7 N8 H8N 124.8 . . ?
N6 C13 C14 107.6(4) . . ?
N6 C13 H13 126.2 . . ?
C14 C13 H13 126.2 . . ?
C13 C14 C15 105.5(4) . . ?
C13 C14 H14 127.3 . . ?
C15 C14 H14 127.3 . . ?
N5 C15 C14 109.9(4) . . ?
N5 C15 C19 120.0(3) . . ?
C14 C15 C19 130.0(4) . . ?
N8 C16 C17 108.7(4) . . ?
N8 C16 H16 125.7 . . ?
C17 C16 H16 125.7 . . ?
C16 C17 C18 104.8(4) . . ?
C16 C17 H17 127.6 . . ?
C18 C17 H17 127.6 . . ?
N7 C18 C17 110.2(3) . . ?
N7 C18 C21 119.8(4) . . ?
C17 C18 C21 130.0(4) . . ?
C24 C19 C20 118.3(4) . . ?
C24 C19 C15 120.8(3) . . ?
C20 C19 C15 120.9(4) . . ?
C19 C20 C21 121.5(4) . . ?
C19 C20 H20 119.3 . . ?
C21 C20 H20 119.3 . . ?
C22 C21 C20 118.5(3) . . ?
C22 C21 C18 120.6(4) . . ?
C20 C21 C18 120.9(4) . . ?
C21 C22 C23 120.8(4) . . ?
C21 C22 H22 119.6 . . ?
C23 C22 H22 119.6 . . ?
C24 C23 C22 120.1(4) . . ?
C24 C23 H23 120.0 . . ?
C22 C23 H23 120.0 . . ?
C23 C24 C19 120.8(4) . . ?
C23 C24 H24 119.6 . . ?
C19 C24 H24 119.6 . . ?
C27 N9 N10 104.4(3) . . ?
C25 N10 N9 111.5(3) . . ?
C25 N10 H10N 124.2 . . ?
N9 N10 H10N 124.2 . . ?
N12 N11 C30 105.7(3) . . ?
C28 N12 N11 112.2(3) . . ?
C28 N12 H12N 123.9 . . ?
N11 N12 H12N 123.9 . . ?
N10 C25 C26 107.4(4) . . ?
N10 C25 H25 126.3 . . ?
C26 C25 H25 126.3 . . ?
C27 C26 C25 105.0(3) . . ?
C27 C26 H26 127.5 . . ?
C25 C26 H26 127.5 . . ?
N9 C27 C26 111.6(4) . . ?
N9 C27 C31 118.0(4) . . ?
C26 C27 C31 130.4(4) . . ?
N12 C28 C29 105.8(4) . . ?
N12 C28 H28 127.1 . . ?
C29 C28 H28 127.1 . . ?
C30 C29 C28 106.5(4) . . ?
C30 C29 H29 126.7 . . ?
C28 C29 H29 126.7 . . ?
N11 C30 C29 109.7(4) . . ?
N11 C30 C33 119.0(4) . . ?
C29 C30 C33 131.3(4) . . ?
C32 C31 C36 118.3(4) . . ?
C32 C31 C27 119.6(3) . . ?
C36 C31 C27 121.9(4) . . ?
C31 C32 C33 122.6(4) . . ?
C31 C32 H32 118.7 . . ?
C33 C32 H32 118.7 . . ?
C32 C33 C34 117.4(4) . . ?
C32 C33 C30 120.4(3) . . ?
C34 C33 C30 122.2(4) . . ?
C35 C34 C33 120.5(4) . . ?
C35 C34 H34 119.7 . . ?
C33 C34 H34 119.7 . . ?
C34 C35 C36 121.1(4) . . ?
C34 C35 H35 119.4 . . ?
C36 C35 H35 119.4 . . ?
C35 C36 C31 120.0(4) . . ?
C35 C36 H36 120.0 . . ?
C31 C36 H36 120.0 . . ?
C39 O1 C37 115.6(10) . . ?
C38 C37 O1 113.2(14) . . ?
C38 C37 H37A 108.9 . . ?
O1 C37 H37A 108.9 . . ?
C38 C37 H37B 108.9 . . ?
O1 C37 H37B 108.9 . . ?
H37A C37 H37B 107.7 . . ?
C37 C38 H38A 109.5 . . ?
C37 C38 H38B 109.5 . . ?
H38A C38 H38B 109.5 . . ?
C37 C38 H38C 109.5 . . ?
H38A C38 H38C 109.5 . . ?
H38B C38 H38C 109.5 . . ?
O1 C39 C40 113.6(11) . . ?
O1 C39 H39A 108.8 . . ?
C40 C39 H39A 108.8 . . ?
O1 C39 H39B 108.8 . . ?
C40 C39 H39B 108.8 . . ?
H39A C39 H39B 107.7 . . ?
C39' O1' C37' 115.6(14) . . ?
C38' C37' O1' 109.8(17) . . ?
C38' C37' H37C 109.7 . . ?
O1' C37' H37C 109.7 . . ?
C38' C37' H37D 109.7 . . ?
O1' C37' H37D 109.7 . . ?
H37C C37' H37D 108.2 . . ?
C37' C38' H38D 109.5 . . ?
C37' C38' H38E 109.5 . . ?
H38D C38' H38E 109.5 . . ?
C37' C38' H38F 109.5 . . ?
H38D C38' H38F 109.5 . . ?
H38E C38' H38F 109.5 . . ?
O1' C39' C40' 116.9(14) . . ?
O1' C39' H39C 108.1 . . ?
C40' C39' H39C 108.1 . . ?
O1' C39' H39D 108.1 . . ?
C40' C39' H39D 108.1 . . ?
H39C C39' H39D 107.3 . . ?
C39' C40' H40D 109.5 . . ?
C39' C40' H40E 109.5 . . ?
H40D C40' H40E 109.5 . . ?
C39' C40' H40F 109.5 . . ?
H40D C40' H40F 109.5 . . ?
H40E C40' H40F 109.5 . . ?

loop_
_geom_bond_atom_site_label_1
_geom_bond_atom_site_label_2
_geom_bond_distance
_geom_bond_site_symmetry_2
_geom_bond_publ_flag
N1 C3 1.340(5) . ?
N1 N2 1.359(4) . ?
N2 C1 1.346(5) . ?
N2 H2N 0.8800 . ?
N3 C6 1.335(5) . ?
N3 N4 1.357(4) . ?
N4 C4 1.339(5) . ?
N4 H4N 0.8800 . ?
C1 C2 1.368(5) . ?
C1 H1 0.9500 . ?
C2 C3 1.404(5) . ?
C2 H2 0.9500 . ?
C3 C7 1.474(6) . ?
C4 C5 1.368(5) . ?
C4 H4 0.9500 . ?
C5 C6 1.394(5) . ?
C5 H5 0.9500 . ?
C6 C9 1.451(5) . ?
C7 C8 1.377(5) . ?
C7 C12 1.386(5) . ?
C8 C9 1.396(5) . ?
C8 H8 0.9500 . ?
C9 C10 1.401(5) . ?
C10 C11 1.364(5) . ?
C10 H10 0.9500 . ?
C11 C12 1.387(5) . ?
C11 H11 0.9500 . ?
C12 H12 0.9500 . ?
N5 C15 1.334(4) . ?
N5 N6 1.344(4) . ?
N6 C13 1.339(4) . ?
N6 H6N 0.8800 . ?
N7 C18 1.343(4) . ?
N7 N8 1.358(4) . ?
N8 C16 1.332(5) . ?
N8 H8N 0.8800 . ?
C13 C14 1.364(5) . ?
C13 H13 0.9500 . ?
C14 C15 1.390(5) . ?
C14 H14 0.9500 . ?
C15 C19 1.459(5) . ?
C16 C17 1.370(5) . ?
C16 H16 0.9500 . ?
C17 C18 1.393(5) . ?
C17 H17 0.9500 . ?
C18 C21 1.468(5) . ?
C19 C24 1.385(5) . ?
C19 C20 1.393(4) . ?
C20 C21 1.395(5) . ?
C20 H20 0.9500 . ?
C21 C22 1.380(5) . ?
C22 C23 1.381(5) . ?
C22 H22 0.9500 . ?
C23 C24 1.378(5) . ?
C23 H23 0.9500 . ?
C24 H24 0.9500 . ?
N9 C27 1.338(4) . ?
N9 N10 1.352(4) . ?
N10 C25 1.333(4) . ?
N10 H10N 0.8800 . ?
N11 N12 1.343(4) . ?
N11 C30 1.349(4) . ?
N12 C28 1.341(5) . ?
N12 H12N 0.8800 . ?
C25 C26 1.372(5) . ?
C25 H25 0.9500 . ?
C26 C27 1.370(5) . ?
C26 H26 0.9500 . ?
C27 C31 1.477(5) . ?
C28 C29 1.388(6) . ?
C28 H28 0.9500 . ?
C29 C30 1.379(6) . ?
C29 H29 0.9500 . ?
C30 C33 1.465(5) . ?
C31 C32 1.380(5) . ?
C31 C36 1.395(5) . ?
C32 C33 1.392(5) . ?
C32 H32 0.9500 . ?
C33 C34 1.404(5) . ?
C34 C35 1.369(5) . ?
C34 H34 0.9500 . ?
C35 C36 1.378(6) . ?
C35 H35 0.9500 . ?
C36 H36 0.9500 . ?
O1 C39 1.355(11) . ?
O1 C37 1.423(11) . ?
C37 C38 1.403(13) . ?
C37 H37A 0.9900 . ?
C37 H37B 0.9900 . ?
C38 H38A 0.9800 . ?
C38 H38B 0.9800 . ?
C38 H38C 0.9800 . ?
C39 C40 1.422(11) . ?
C39 H39A 0.9900 . ?
C39 H39B 0.9900 . ?
C40 H40A 0.9800 . ?
C40 H40B 0.9800 . ?
C40 H40C 0.9800 . ?
O1' C39' 1.354(13) . ?
O1' C37' 1.420(12) . ?
C37' C38' 1.393(16) . ?
C37' H37C 0.9900 . ?
C37' H37D 0.9900 . ?
C38' H38D 0.9800 . ?
C38' H38E 0.9800 . ?
C38' H38F 0.9800 . ?
C39' C40' 1.431(13) . ?
C39' H39C 0.9900 . ?
C39' H39D 0.9900 . ?
C40' H40D 0.9800 . ?
C40' H40E 0.9800 . ?
C40' H40F 0.9800 . ?

loop_
_geom_torsion_atom_site_label_1
_geom_torsion_atom_site_label_2
_geom_torsion_atom_site_label_3
_geom_torsion_atom_site_label_4
_geom_torsion
_geom_torsion_site_symmetry_1
_geom_torsion_site_symmetry_2
_geom_torsion_site_symmetry_3
_geom_torsion_site_symmetry_4
_geom_torsion_publ_flag
C3 N1 N2 C1 0.2(4) . . . . ?
C6 N3 N4 C4 -0.5(4) . . . . ?
N1 N2 C1 C2 0.4(4) . . . . ?
N2 C1 C2 C3 -0.8(4) . . . . ?
N2 N1 C3 C2 -0.7(4) . . . . ?
N2 N1 C3 C7 -177.0(3) . . . . ?
C1 C2 C3 N1 0.9(4) . . . . ?
C1 C2 C3 C7 176.8(3) . . . . ?
N3 N4 C4 C5 1.1(5) . . . . ?
N4 C4 C5 C6 -1.2(5) . . . . ?
N4 N3 C6 C5 -0.3(4) . . . . ?
N4 N3 C6 C9 -179.7(3) . . . . ?
C4 C5 C6 N3 0.9(5) . . . . ?
C4 C5 C6 C9 -179.7(4) . . . . ?
N1 C3 C7 C8 -175.6(3) . . . . ?
C2 C3 C7 C8 8.9(6) . . . . ?
N1 C3 C7 C12 3.0(5) . . . . ?
C2 C3 C7 C12 -172.6(3) . . . . ?
C12 C7 C8 C9 -0.8(5) . . . . ?
C3 C7 C8 C9 177.8(3) . . . . ?
C7 C8 C9 C10 -0.6(5) . . . . ?
C7 C8 C9 C6 -179.6(3) . . . . ?
N3 C6 C9 C8 -29.6(5) . . . . ?
C5 C6 C9 C8 151.2(4) . . . . ?
N3 C6 C9 C10 151.5(4) . . . . ?
C5 C6 C9 C10 -27.8(6) . . . . ?
C8 C9 C10 C11 1.7(5) . . . . ?
C6 C9 C10 C11 -179.3(4) . . . . ?
C9 C10 C11 C12 -1.3(6) . . . . ?
C8 C7 C12 C11 1.2(5) . . . . ?
C3 C7 C12 C11 -177.4(3) . . . . ?
C10 C11 C12 C7 -0.1(6) . . . . ?
C15 N5 N6 C13 0.7(4) . . . . ?
C18 N7 N8 C16 0.0(4) . . . . ?
N5 N6 C13 C14 -0.7(4) . . . . ?
N6 C13 C14 C15 0.4(5) . . . . ?
N6 N5 C15 C14 -0.5(4) . . . . ?
N6 N5 C15 C19 -178.1(3) . . . . ?
C13 C14 C15 N5 0.1(5) . . . . ?
C13 C14 C15 C19 177.4(4) . . . . ?
N7 N8 C16 C17 0.0(5) . . . . ?
N8 C16 C17 C18 0.0(5) . . . . ?
N8 N7 C18 C17 0.0(5) . . . . ?
N8 N7 C18 C21 -178.3(3) . . . . ?
C16 C17 C18 N7 0.0(5) . . . . ?
C16 C17 C18 C21 178.0(4) . . . . ?
N5 C15 C19 C24 151.3(4) . . . . ?
C14 C15 C19 C24 -25.9(6) . . . . ?
N5 C15 C19 C20 -25.5(5) . . . . ?
C14 C15 C19 C20 157.3(4) . . . . ?
C24 C19 C20 C21 -2.2(5) . . . . ?
C15 C19 C20 C21 174.6(3) . . . . ?
C19 C20 C21 C22 0.7(6) . . . . ?
C19 C20 C21 C18 -179.8(3) . . . . ?
N7 C18 C21 C22 10.4(6) . . . . ?
C17 C18 C21 C22 -167.5(4) . . . . ?
N7 C18 C21 C20 -169.2(4) . . . . ?
C17 C18 C21 C20 13.0(6) . . . . ?
C20 C21 C22 C23 0.8(6) . . . . ?
C18 C21 C22 C23 -178.8(4) . . . . ?
C21 C22 C23 C24 -0.6(7) . . . . ?
C22 C23 C24 C19 -1.1(6) . . . . ?
C20 C19 C24 C23 2.4(6) . . . . ?
C15 C19 C24 C23 -174.4(4) . . . . ?
C27 N9 N10 C25 -0.2(4) . . . . ?
C30 N11 N12 C28 0.0(4) . . . . ?
N9 N10 C25 C26 -0.1(4) . . . . ?
N10 C25 C26 C27 0.4(4) . . . . ?
N10 N9 C27 C26 0.4(4) . . . . ?
N10 N9 C27 C31 -180.0(3) . . . . ?
C25 C26 C27 N9 -0.5(5) . . . . ?
C25 C26 C27 C31 180.0(4) . . . . ?
N11 N12 C28 C29 -0.6(5) . . . . ?
N12 C28 C29 C30 1.0(5) . . . . ?
N12 N11 C30 C29 0.6(4) . . . . ?
N12 N11 C30 C33 -179.0(3) . . . . ?
C28 C29 C30 N11 -1.0(5) . . . . ?
C28 C29 C30 C33 178.6(4) . . . . ?
N9 C27 C31 C32 -23.2(5) . . . . ?
C26 C27 C31 C32 156.3(4) . . . . ?
N9 C27 C31 C36 153.6(4) . . . . ?
C26 C27 C31 C36 -26.9(6) . . . . ?
C36 C31 C32 C33 1.8(6) . . . . ?
C27 C31 C32 C33 178.8(3) . . . . ?
C31 C32 C33 C34 -3.3(6) . . . . ?
C31 C32 C33 C30 176.8(4) . . . . ?
N11 C30 C33 C32 -18.7(6) . . . . ?
C29 C30 C33 C32 161.8(4) . . . . ?
N11 C30 C33 C34 161.4(4) . . . . ?
C29 C30 C33 C34 -18.2(7) . . . . ?
C32 C33 C34 C35 3.1(6) . . . . ?
C30 C33 C34 C35 -177.0(4) . . . . ?
C33 C34 C35 C36 -1.5(7) . . . . ?
C34 C35 C36 C31 0.0(7) . . . . ?
C32 C31 C36 C35 -0.1(6) . . . . ?
C27 C31 C36 C35 -177.0(4) . . . . ?
C39 O1 C37 C38 161.4(19) . . . . ?
C37 O1 C39 C40 -175.1(14) . . . . ?
C39' O1' C37' C38' -171(3) . . . . ?
C37' O1' C39' C40' -178.3(19) . . . . ?
